data_4105214
loop_
_publ_author_name
'Masakazu Nambo'
'Atsushi Wakamiya'
'Shigehiro Yamaguchi'
'Kenichiro Itami'

_publ_contact_author_address
; 
    Department of Chemistry, Graduate School of Science, Nagoya University, 
    Furo, Chikusa, Nagoya 464-8602, Japan
;
_publ_contact_author_email ' itami@chem.nagoya-u.ac.jp'
_publ_contact_author_fax ' +81-52-788-6098 '
_publ_contact_author_name ' Kenichiro Itami '
_publ_contact_author_phone ' +81-52-788-6098 '
_publ_section_title
;
 Regioselective Unsymmetrical Tetraallylation of C60 through Palladium
 Catalysis
;
_journal_name_full 'Journal of the American Chemical Society'
_journal_page_first 15112
_journal_page_last 15113
_journal_paper_doi 10.1021/ja9071173
_journal_volume 131
_journal_year 2009
_chemical_formula_sum 'C72 H20'
_chemical_formula_weight 884.88
_chemical_name_common tetraallyl-C60
_chemical_name_systematic
; 
 ? 
;
_space_group_IT_number 14
_symmetry_cell_setting monoclinic
_symmetry_space_group_name_Hall '-P 2yn'
_symmetry_space_group_name_H-M 'P 1 21/n 1'
_atom_sites_solution_hydrogens geom
_atom_sites_solution_primary direct
_atom_sites_solution_secondary difmap
_audit_creation_method SHELXL-97
_cell_angle_alpha 90.00
_cell_angle_beta 90.7161(13)
_cell_angle_gamma 90.00
_cell_formula_units_Z 4
_cell_length_a 9.9800(4)
_cell_length_b 21.6272(7)
_cell_length_c 17.1000(7)
_cell_measurement_reflns_used 4388
_cell_measurement_temperature 123(2)
_cell_measurement_theta_max 27.4835
_cell_measurement_theta_min 3.0132
_cell_volume 3690.6(2)
_computing_molecular_graphics 'ORTEP 3 for windows'
_computing_structure_refinement 'SHELXL-97 (Sheldrick, 1997)'
_computing_structure_solution 'SHELXS-97 (Sheldrick, 1990)'
_diffrn_ambient_temperature 123(2)
_diffrn_measured_fraction_theta_full 0.998
_diffrn_measured_fraction_theta_max 0.998
_diffrn_measurement_device_type
;
Saturn70 CCD (4x4 bin mode) with MicroMax-007
;
_diffrn_radiation_monochromator graphite
_diffrn_radiation_source 'fine-focus sealed tube'
_diffrn_radiation_type MoKa
_diffrn_radiation_wavelength 0.71069
_diffrn_reflns_av_R_equivalents 0.0705
_diffrn_reflns_av_sigmaI/netI 0.0791
_diffrn_reflns_limit_h_max 11
_diffrn_reflns_limit_h_min -12
_diffrn_reflns_limit_k_max 26
_diffrn_reflns_limit_k_min -27
_diffrn_reflns_limit_l_max 21
_diffrn_reflns_limit_l_min -21
_diffrn_reflns_number 27969
_diffrn_reflns_theta_full 26.50
_diffrn_reflns_theta_max 26.50
_diffrn_reflns_theta_min 2.35
_exptl_absorpt_coefficient_mu 0.091
_exptl_absorpt_correction_T_max 0.9955
_exptl_absorpt_correction_T_min 0.9820
_exptl_absorpt_correction_type multi-scan
_exptl_absorpt_process_details 'Jacobson, R. (1998) Private communication'
_exptl_crystal_colour brown
_exptl_crystal_density_diffrn 1.593
_exptl_crystal_description block
_exptl_crystal_F_000 1808
_exptl_crystal_size_max 0.20
_exptl_crystal_size_mid 0.10
_exptl_crystal_size_min 0.05
_refine_diff_density_max 0.348
_refine_diff_density_min -0.371
_refine_diff_density_rms 0.056
_refine_ls_extinction_coef none
_refine_ls_extinction_method none
_refine_ls_goodness_of_fit_ref 1.024
_refine_ls_hydrogen_treatment constr
_refine_ls_matrix_type full
_refine_ls_number_parameters 733
_refine_ls_number_reflns 7643
_refine_ls_number_restraints 0
_refine_ls_restrained_S_all 1.024
_refine_ls_R_factor_all 0.1915
_refine_ls_R_factor_gt 0.0950
_refine_ls_shift/su_max 0.000
_refine_ls_shift/su_mean 0.000
_refine_ls_structure_factor_coef Fsqd
_refine_ls_weighting_details 'calc w=1/[\s^2^(Fo^2^)+(0.1070P)^2^+5.6110P] where P=(Fo^2^+2Fc^2^)/3'
_refine_ls_weighting_scheme calc
_refine_ls_wR_factor_gt 0.2300
_refine_ls_wR_factor_ref 0.2943
_reflns_number_gt 3596
_reflns_number_total 7643
_reflns_threshold_expression >2sigma(I)
_cod_data_source_file ja9071173_si_001_1.cif
_cod_data_source_block comp2
_cod_database_code 4105214

loop_
_symmetry_equiv_pos_as_xyz
'x, y, z'
'-x+1/2, y+1/2, -z+1/2'
'-x, -y, -z'
'x-1/2, -y-1/2, z-1/2'

loop_
_atom_site_label
_atom_site_type_symbol
_atom_site_fract_x
_atom_site_fract_y
_atom_site_fract_z
_atom_site_U_iso_or_equiv
_atom_site_adp_type
_atom_site_occupancy
_atom_site_symmetry_multiplicity
_atom_site_calc_flag
_atom_site_refinement_flags
_atom_site_disorder_assembly
_atom_site_disorder_group
C1 C 0.7666(5) 0.0499(2) 0.3356(3) 0.0584(13) Uani 1 1 d . A .
C2 C 0.9164(6) 0.0410(3) 0.3172(5) 0.096(2) Uani 1 1 d . . .
C3 C 0.9727(7) 0.0650(3) 0.2502(4) 0.0806(19) Uani 1 1 d . A .
C4 C 1.1224(9) 0.0685(4) 0.2610(5) 0.134(4) Uani 1 1 d . . .
C5 C 1.1983(8) 0.1183(3) 0.2170(5) 0.107(3) Uani 1 1 d . A .
C6 C 1.1030(9) 0.1648(4) 0.1762(4) 0.113(3) Uani 1 1 d . . .
C7 C 0.9747(11) 0.1515(4) 0.1612(3) 0.105(3) Uani 1 1 d . A .
C8 C 0.8992(7) 0.0938(3) 0.1843(4) 0.097(2) Uani 1 1 d . . .
C9 C 0.7657(6) 0.1208(3) 0.2160(3) 0.0775(18) Uani 1 1 d . A .
C10 C 0.7096(5) 0.1009(3) 0.2839(3) 0.0602(14) Uani 1 1 d . . .
C11 C 0.6365(4) 0.1447(3) 0.3306(4) 0.0631(15) Uani 1 1 d . A .
C12 C 0.6620(4) 0.1308(3) 0.4120(3) 0.0601(14) Uani 1 1 d . . .
C13 C 0.7522(5) 0.0795(2) 0.4163(3) 0.0597(14) Uani 1 1 d . A .
C14 C 0.8487(6) 0.0790(3) 0.4735(3) 0.0699(16) Uani 1 1 d . . .
C15 C 0.9870(7) 0.0605(3) 0.4558(5) 0.092(2) Uani 1 1 d . A .
C16 C 1.0175(5) 0.0447(2) 0.3817(5) 0.0762(18) Uani 1 1 d . A .
C17 C 1.1397(6) 0.0637(3) 0.3442(6) 0.097(3) Uani 1 1 d . A .
C18 C 1.2289(6) 0.0988(3) 0.3878(8) 0.114(3) Uani 1 1 d . . .
C19 C 1.2930(5) 0.1508(3) 0.3494(6) 0.093(3) Uani 1 1 d . A .
C20 C 1.2670(6) 0.1643(3) 0.2704(6) 0.092(2) Uani 1 1 d . . .
C21 C 1.2496(6) 0.2251(3) 0.2480(4) 0.0722(17) Uani 1 1 d . A .
C22 C 1.1471(7) 0.2263(3) 0.1893(4) 0.0770(18) Uani 1 1 d . A .
C23 C 1.0618(8) 0.2762(4) 0.1837(4) 0.089(2) Uani 1 1 d . . .
C24 C 0.9246(9) 0.2631(5) 0.1672(4) 0.106(3) Uani 1 1 d . A .
C25 C 0.8796(10) 0.2029(5) 0.1582(3) 0.115(3) Uani 1 1 d . . .
C26 C 0.7567(8) 0.1819(4) 0.1917(4) 0.095(2) Uani 1 1 d . A .
C27 C 0.6791(8) 0.2251(4) 0.2341(6) 0.103(3) Uani 1 1 d . . .
C28 C 0.6186(5) 0.2040(3) 0.3060(5) 0.088(2) Uani 1 1 d . A .
C29 C 0.6267(5) 0.2550(3) 0.3598(7) 0.098(3) Uani 1 1 d . . .
C30 C 0.6507(6) 0.2419(3) 0.4401(6) 0.101(3) Uani 1 1 d . A .
C31 C 0.6684(5) 0.1792(3) 0.4666(4) 0.082(2) Uani 1 1 d . A .
C32 C 0.7673(8) 0.1795(4) 0.5252(4) 0.087(2) Uani 1 1 d . . .
C33 C 0.8588(8) 0.1293(4) 0.5285(3) 0.098(3) Uani 1 1 d . A .
C34 C 0.9959(9) 0.1430(6) 0.5449(4) 0.120(3) Uani 1 1 d . . .
C35 C 1.0757(8) 0.1000(4) 0.5016(6) 0.118(4) Uani 1 1 d . A .
C36 C 1.1956(7) 0.1182(5) 0.4666(6) 0.120(3) Uani 1 1 d . A .
C37 C 1.2427(7) 0.1799(4) 0.4765(6) 0.107(3) Uani 1 1 d . . .
C38 C 1.3024(5) 0.2011(4) 0.4038(5) 0.092(2) Uani 1 1 d . A .
C39 C 1.2889(4) 0.2605(3) 0.3803(4) 0.0729(17) Uani 1 1 d . . .
C40 C 1.2608(5) 0.2742(2) 0.2998(4) 0.0634(15) Uani 1 1 d . A .
C41 C 1.1685(6) 0.3250(2) 0.2964(4) 0.0682(16) Uani 1 1 d . . .
C42 C 1.0708(6) 0.3264(3) 0.2391(4) 0.0750(17) Uani 1 1 d . A .
C43 C 0.9372(8) 0.3449(3) 0.2562(6) 0.106(3) Uani 1 1 d . . .
C44 C 0.8469(9) 0.3062(4) 0.2111(6) 0.116(3) Uani 1 1 d . A .
C45 C 0.7265(9) 0.2852(5) 0.2415(7) 0.122(3) Uani 1 1 d . A .
C46 C 0.6924(6) 0.3056(3) 0.3201(9) 0.124(4) Uani 1 1 d . A .
C47 C 0.7789(8) 0.3420(3) 0.3631(8) 0.121(3) Uani 1 1 d . . .
C48 C 0.8039(7) 0.3313(3) 0.4438(7) 0.114(3) Uani 1 1 d . A .
C49 C 0.7419(8) 0.2815(4) 0.4815(6) 0.108(3) Uani 1 1 d . . .
C50 C 0.8158(10) 0.2417(5) 0.5361(5) 0.128(4) Uani 1 1 d . A .
C51 C 0.9456(12) 0.2538(6) 0.5501(4) 0.133(4) Uani 1 1 d . . .
C52 C 1.0433(11) 0.2024(6) 0.5558(4) 0.127(4) Uani 1 1 d . A .
C53 C 1.1657(9) 0.2214(6) 0.5218(4) 0.121(3) Uani 1 1 d . A .
C54 C 1.1531(8) 0.2840(4) 0.4957(4) 0.103(3) Uani 1 1 d . . .
C55 C 1.2110(6) 0.3034(3) 0.4277(4) 0.0801(19) Uani 1 1 d . A .
C56 C 1.1356(6) 0.3437(3) 0.3752(4) 0.0730(17) Uani 1 1 d . A .
C57 C 1.0066(7) 0.3622(3) 0.3930(5) 0.098(3) Uani 1 1 d . . .
C58 C 0.9467(8) 0.3423(4) 0.4611(6) 0.104(3) Uani 1 1 d . A .
C59 C 0.9044(6) 0.3630(3) 0.3300(6) 0.098(3) Uani 1 1 d . A .
C60 C 1.0143(9) 0.3048(5) 0.5139(4) 0.107(3) Uani 1 1 d . A .
C61 C 0.6884(8) -0.0121(3) 0.3311(4) 0.109(3) Uani 1 1 d . . .
H1 H 0.6876 -0.0263 0.2760 0.131 Uiso 1 1 calc R A .
H2 H 0.7383 -0.0433 0.3622 0.131 Uiso 1 1 calc R . .
C62 C 0.5547(7) -0.0108(4) 0.3575(4) 0.109(3) Uani 1 1 d . A .
H3 H 0.4998 0.0197 0.3331 0.131 Uiso 1 1 calc R . .
C63 C 0.4942(7) -0.0443(3) 0.4096(4) 0.091(2) Uani 1 1 d . . .
H4 H 0.5419 -0.0758 0.4367 0.109 Uiso 1 1 calc R A .
H5 H 0.4024 -0.0372 0.4204 0.109 Uiso 1 1 calc R . .
C64B C 0.9020(16) -0.0400(6) 0.2673(9) 0.094(5) Uani 0.452(8) 1 d P A 4
H6 H 0.8731 -0.0709 0.3064 0.113 Uiso 0.452(8) 1 calc PR A 4
H7 H 0.8328 -0.0383 0.2253 0.113 Uiso 0.452(8) 1 calc PR A 4
C65B C 1.0311(17) -0.0599(7) 0.2335(12) 0.091(5) Uani 0.452(8) 1 d P A 4
H8 H 1.1082 -0.0581 0.2666 0.109 Uiso 0.452(8) 1 calc PR A 4
C66B C 1.0479(15) -0.0797(7) 0.1619(11) 0.100(6) Uani 0.452(8) 1 d P A 4
H9 H 0.9735 -0.0823 0.1268 0.120 Uiso 0.452(8) 1 calc PR A 4
H10 H 1.1346 -0.0916 0.1450 0.120 Uiso 0.452(8) 1 calc PR A 4
C67A C 0.8243(19) 0.0681(10) 0.0977(11) 0.112(7) Uani 0.522(11) 1 d P A 1
H11 H 0.7754 0.0290 0.1069 0.135 Uiso 0.522(11) 1 calc PR A 1
H12 H 0.7599 0.0993 0.0777 0.135 Uiso 0.522(11) 1 calc PR A 1
C68A C 0.928(3) 0.0585(8) 0.0426(10) 0.120(6) Uani 0.522(11) 1 d P A 1
H13 H 0.9817 0.0231 0.0527 0.145 Uiso 0.522(11) 1 calc PR A 1
C69A C 0.9605(12) 0.0879(5) -0.0156(6) 0.070(4) Uani 0.522(11) 1 d P A 1
H14 H 0.9122 0.1241 -0.0301 0.084 Uiso 0.522(11) 1 calc PR A 1
H15 H 1.0338 0.0745 -0.0461 0.084 Uiso 0.522(11) 1 calc PR A 1
C70B C 1.3356(13) 0.0977(6) 0.1765(8) 0.048(3) Uani 0.442(11) 1 d P A 2
H16 H 1.3905 0.1345 0.1643 0.057 Uiso 0.442(11) 1 calc PR A 2
H17 H 1.3879 0.0705 0.2121 0.057 Uiso 0.442(11) 1 calc PR A 2
C71B C 1.2982(12) 0.0624(6) 0.1001(8) 0.055(4) Uani 0.442(11) 1 d P A 2
H18 H 1.2196 0.0748 0.0724 0.066 Uiso 0.442(11) 1 calc PR A 2
C72B C 1.3679(15) 0.0169(6) 0.0716(9) 0.081(5) Uani 0.442(11) 1 d P A 2
H19 H 1.4471 0.0034 0.0979 0.097 Uiso 0.442(11) 1 calc PR A 2
H20 H 1.3396 -0.0027 0.0245 0.097 Uiso 0.442(11) 1 calc PR A 2
C67B C 0.9004(13) 0.0368(5) 0.1217(6) 0.051(3) Uani 0.478(11) 1 d P A 2
H21 H 0.9934 0.0254 0.1084 0.061 Uiso 0.478(11) 1 calc PR A 2
H22 H 0.8549 0.0001 0.1434 0.061 Uiso 0.478(11) 1 calc PR A 2
C68B C 0.825(2) 0.0611(7) 0.0493(9) 0.072(5) Uani 0.478(11) 1 d P A 2
H23 H 0.8502 0.0981 0.0236 0.087 Uiso 0.478(11) 1 calc PR A 2
C69B C 0.7183(18) 0.0262(8) 0.0240(10) 0.121(7) Uani 0.478(11) 1 d P A 2
H24 H 0.6952 -0.0106 0.0509 0.145 Uiso 0.478(11) 1 calc PR A 2
H25 H 0.6675 0.0388 -0.0206 0.145 Uiso 0.478(11) 1 calc PR A 2
C64A C 1.1886(8) -0.0057(4) 0.2418(6) 0.054(3) Uani 0.548(8) 1 d P A 3
H26 H 1.1763 -0.0142 0.1853 0.065 Uiso 0.548(8) 1 calc PR A 3
H27 H 1.2863 -0.0043 0.2525 0.065 Uiso 0.548(8) 1 calc PR A 3
C65A C 1.1316(9) -0.0587(4) 0.2860(5) 0.048(2) Uani 0.548(8) 1 d P A 3
H28 H 1.1581 -0.0628 0.3393 0.058 Uiso 0.548(8) 1 calc PR A 3
C66A C 1.0504(9) -0.0992(5) 0.2588(5) 0.050(2) Uani 0.548(8) 1 d P A 3
H29 H 1.0212 -0.0970 0.2057 0.060 Uiso 0.548(8) 1 calc PR A 3
H30 H 1.0193 -0.1315 0.2915 0.060 Uiso 0.548(8) 1 calc PR A 3
C70A C 1.2643(13) 0.0937(6) 0.1355(7) 0.065(3) Uani 0.558(11) 1 d P A 1
H31 H 1.1961 0.0752 0.1001 0.078 Uiso 0.558(11) 1 calc PR A 1
H32 H 1.3120 0.1271 0.1078 0.078 Uiso 0.558(11) 1 calc PR A 1
C71A C 1.3536(19) 0.0488(11) 0.1656(8) 0.147(8) Uani 0.558(11) 1 d P A 1
H33 H 1.3186 0.0232 0.2055 0.176 Uiso 0.558(11) 1 calc PR A 1
C72A C 1.4722(13) 0.0380(8) 0.1473(9) 0.128(7) Uani 0.558(11) 1 d P A 1
H34 H 1.5139 0.0618 0.1078 0.154 Uiso 0.558(11) 1 calc PR A 1
H35 H 1.5207 0.0059 0.1730 0.154 Uiso 0.558(11) 1 calc PR A 1

loop_
_atom_site_aniso_label
_atom_site_aniso_U_11
_atom_site_aniso_U_22
_atom_site_aniso_U_33
_atom_site_aniso_U_23
_atom_site_aniso_U_13
_atom_site_aniso_U_12
C1 0.067(3) 0.047(3) 0.062(3) -0.009(2) 0.019(3) -0.012(2)
C2 0.079(4) 0.080(4) 0.129(6) 0.046(4) 0.055(4) 0.014(3)
C3 0.100(5) 0.061(4) 0.082(5) -0.036(3) 0.049(4) -0.013(3)
C4 0.143(7) 0.134(7) 0.128(7) -0.061(5) 0.103(6) -0.078(6)
C5 0.113(6) 0.065(4) 0.145(7) -0.023(5) 0.086(5) -0.016(4)
C6 0.135(7) 0.135(7) 0.070(4) -0.054(5) 0.077(5) -0.079(6)
C7 0.159(8) 0.127(7) 0.029(3) -0.017(4) 0.028(4) -0.057(6)
C8 0.115(5) 0.113(5) 0.063(4) -0.045(4) 0.048(4) -0.053(4)
C9 0.094(4) 0.097(5) 0.041(3) -0.009(3) -0.023(3) -0.036(4)
C10 0.044(3) 0.081(4) 0.055(3) -0.023(3) -0.005(2) -0.022(3)
C11 0.025(2) 0.071(4) 0.093(4) -0.012(3) -0.007(2) -0.013(2)
C12 0.038(3) 0.082(4) 0.060(3) -0.016(3) 0.024(2) -0.024(3)
C13 0.053(3) 0.065(3) 0.061(3) 0.002(3) 0.020(3) -0.026(3)
C14 0.067(4) 0.086(4) 0.057(3) 0.030(3) 0.005(3) -0.029(3)
C15 0.082(5) 0.090(5) 0.103(5) 0.067(4) 0.010(4) 0.000(4)
C16 0.050(3) 0.051(3) 0.128(6) 0.041(4) 0.001(4) 0.009(2)
C17 0.062(4) 0.039(3) 0.192(8) 0.023(4) 0.055(5) 0.021(3)
C18 0.038(3) 0.057(4) 0.246(12) 0.051(6) 0.004(5) 0.008(3)
C19 0.025(3) 0.070(4) 0.186(8) 0.035(5) 0.020(4) 0.010(3)
C20 0.049(3) 0.051(4) 0.176(8) 0.000(5) 0.066(4) -0.001(3)
C21 0.059(3) 0.069(4) 0.090(4) -0.011(3) 0.048(3) -0.019(3)
C22 0.098(5) 0.080(4) 0.053(4) 0.000(3) 0.044(3) -0.027(4)
C23 0.114(6) 0.100(5) 0.053(4) 0.035(4) 0.009(4) -0.040(5)
C24 0.120(7) 0.134(7) 0.064(5) 0.062(5) -0.019(4) -0.009(6)
C25 0.164(8) 0.156(8) 0.024(3) 0.035(4) -0.031(4) -0.090(7)
C26 0.098(5) 0.127(7) 0.058(4) 0.015(4) -0.051(4) -0.020(5)
C27 0.074(5) 0.089(6) 0.144(8) 0.051(5) -0.079(5) -0.023(4)
C28 0.027(3) 0.083(5) 0.152(7) 0.010(5) -0.027(3) 0.004(3)
C29 0.030(3) 0.081(5) 0.183(9) -0.022(6) 0.010(4) 0.020(3)
C30 0.039(3) 0.080(5) 0.184(9) -0.058(6) 0.058(5) -0.016(3)
C31 0.052(3) 0.103(5) 0.092(5) -0.049(4) 0.048(3) -0.036(3)
C32 0.084(5) 0.130(6) 0.048(3) -0.028(4) 0.037(3) -0.049(5)
C33 0.109(6) 0.152(7) 0.033(3) 0.024(4) -0.002(3) -0.075(5)
C34 0.100(6) 0.210(11) 0.050(4) 0.068(5) -0.028(4) -0.046(7)
C35 0.084(5) 0.134(7) 0.134(7) 0.100(6) -0.069(5) -0.054(5)
C36 0.054(4) 0.144(8) 0.162(9) 0.092(7) -0.041(5) 0.005(5)
C37 0.058(4) 0.136(7) 0.125(7) 0.068(6) -0.064(5) -0.034(5)
C38 0.028(3) 0.100(6) 0.149(7) 0.041(5) -0.025(3) -0.011(3)
C39 0.027(2) 0.083(4) 0.109(5) 0.007(4) -0.004(3) -0.021(3)
C40 0.039(3) 0.062(3) 0.089(4) 0.005(3) 0.022(3) -0.019(2)
C41 0.063(3) 0.046(3) 0.096(5) 0.009(3) 0.024(3) -0.018(3)
C42 0.076(4) 0.057(4) 0.093(5) 0.038(4) 0.011(4) -0.006(3)
C43 0.107(6) 0.052(4) 0.160(8) 0.050(5) 0.019(6) 0.026(4)
C44 0.096(6) 0.093(6) 0.158(8) 0.088(6) -0.069(6) -0.030(5)
C45 0.094(6) 0.111(7) 0.160(9) 0.042(7) -0.046(6) 0.044(6)
C46 0.041(3) 0.044(4) 0.287(14) 0.015(6) -0.028(6) 0.010(3)
C47 0.086(6) 0.061(4) 0.216(11) -0.009(6) 0.045(7) 0.039(4)
C48 0.073(5) 0.071(5) 0.199(9) -0.081(6) 0.074(6) -0.026(4)
C49 0.079(5) 0.119(6) 0.128(7) -0.073(6) 0.061(5) -0.018(5)
C50 0.121(6) 0.187(9) 0.078(5) -0.095(6) 0.078(5) -0.110(7)
C51 0.162(9) 0.195(10) 0.043(4) -0.058(5) 0.031(5) -0.099(8)
C52 0.145(8) 0.204(11) 0.031(3) 0.026(5) -0.033(4) -0.114(8)
C53 0.092(6) 0.209(11) 0.061(5) 0.017(6) -0.045(4) -0.068(7)
C54 0.097(5) 0.141(7) 0.070(4) -0.023(5) -0.014(4) -0.071(5)
C55 0.050(3) 0.104(5) 0.086(5) -0.027(4) 0.004(3) -0.046(3)
C56 0.058(3) 0.054(3) 0.107(5) -0.021(3) 0.014(3) -0.026(3)
C57 0.080(5) 0.051(3) 0.164(7) -0.048(4) 0.052(5) -0.025(3)
C58 0.107(6) 0.090(5) 0.116(7) -0.070(5) 0.055(5) -0.042(4)
C59 0.054(4) 0.037(3) 0.203(9) -0.004(4) 0.010(5) 0.004(3)
C60 0.108(6) 0.150(8) 0.064(4) -0.069(5) 0.039(4) -0.088(6)
C61 0.151(7) 0.089(5) 0.089(5) -0.029(4) 0.048(5) -0.061(5)
C62 0.097(5) 0.134(6) 0.095(5) -0.012(5) 0.006(4) -0.071(5)
C63 0.091(4) 0.111(5) 0.072(4) 0.003(4) 0.019(3) -0.041(4)
C64B 0.132(13) 0.061(8) 0.090(11) -0.014(7) 0.030(9) -0.032(8)
C65B 0.096(12) 0.055(10) 0.122(15) -0.004(10) 0.014(11) 0.024(8)
C66B 0.092(10) 0.076(10) 0.132(15) -0.030(10) 0.048(10) 0.002(8)
C67A 0.108(13) 0.158(18) 0.071(11) -0.037(12) 0.021(11) -0.017(12)
C68A 0.17(2) 0.098(12) 0.095(14) -0.013(10) 0.030(13) -0.006(13)
C69A 0.103(8) 0.068(7) 0.040(6) 0.008(5) 0.018(5) 0.036(6)
C70B 0.047(7) 0.039(7) 0.058(8) -0.010(6) 0.006(6) 0.007(5)
C71B 0.057(7) 0.051(7) 0.058(8) -0.005(6) 0.020(6) 0.009(5)
C72B 0.106(11) 0.059(8) 0.080(10) -0.011(7) 0.031(8) 0.000(7)
C67B 0.060(7) 0.057(7) 0.035(6) -0.004(5) -0.005(5) 0.022(5)
C68B 0.113(13) 0.077(9) 0.026(6) -0.017(6) 0.000(8) 0.042(10)
C69B 0.146(15) 0.114(13) 0.102(13) -0.025(10) -0.049(11) 0.037(12)
C64A 0.044(5) 0.044(5) 0.074(6) -0.005(4) 0.019(4) 0.004(4)
C65A 0.050(5) 0.041(5) 0.054(5) 0.005(4) 0.004(4) 0.001(4)
C66A 0.057(5) 0.048(6) 0.044(5) 0.002(4) 0.009(4) 0.000(5)
C70A 0.076(8) 0.074(8) 0.046(7) 0.008(6) 0.021(6) 0.000(6)
C71A 0.169(17) 0.22(2) 0.052(8) 0.000(10) 0.009(9) 0.117(15)
C72A 0.065(8) 0.177(15) 0.143(14) 0.073(12) -0.014(8) -0.019(9)

loop_
_atom_type_symbol
_atom_type_description
_atom_type_scat_dispersion_real
_atom_type_scat_dispersion_imag
_atom_type_scat_source
C C 0.0033 0.0016 'International Tables Vol C Tables 4.2.6.8 and 6.1.1.4'
H H 0.0000 0.0000 'International Tables Vol C Tables 4.2.6.8 and 6.1.1.4'

loop_
_geom_angle_atom_site_label_1
_geom_angle_atom_site_label_2
_geom_angle_atom_site_label_3
_geom_angle
C10 C1 C13 100.5(4)
C10 C1 C2 109.1(4)
C13 C1 C2 109.7(5)
C10 C1 C61 114.4(5)
C13 C1 C61 110.7(4)
C2 C1 C61 111.7(5)
C3 C2 C16 108.3(6)
C3 C2 C1 121.8(6)
C16 C2 C1 119.5(6)
C3 C2 C64B 90.1(6)
C16 C2 C64B 114.7(7)
C1 C2 C64B 97.7(6)
C2 C3 C8 126.0(6)
C2 C3 C4 109.3(7)
C8 C3 C4 123.7(6)
C17 C4 C3 103.0(5)
C17 C4 C5 119.2(7)
C3 C4 C5 118.3(9)
C17 C4 C64A 94.5(7)
C3 C4 C64A 107.7(5)
C5 C4 C64A 111.1(5)
C20 C5 C4 113.1(7)
C20 C5 C6 96.7(6)
C4 C5 C6 112.2(7)
C20 C5 C70B 93.5(7)
C4 C5 C70B 116.7(7)
C6 C5 C70B 120.6(8)
C20 C5 C70A 123.0(7)
C4 C5 C70A 113.5(6)
C6 C5 C70A 94.6(7)
C70B C5 C70A 35.7(5)
C7 C6 C22 121.9(10)
C7 C6 C5 122.0(8)
C22 C6 C5 110.6(7)
C6 C7 C25 117.6(8)
C6 C7 C8 127.5(10)
C25 C7 C8 108.1(8)
C3 C8 C7 107.7(6)
C3 C8 C9 108.1(5)
C7 C8 C9 102.4(7)
C3 C8 C67B 100.0(7)
C7 C8 C67B 116.4(6)
C9 C8 C67B 121.6(6)
C3 C8 C67A 135.9(10)
C7 C8 C67A 104.6(8)
C9 C8 C67A 93.2(8)
C67B C8 C67A 37.6(7)
C10 C9 C26 121.9(7)
C10 C9 C8 122.7(6)
C26 C9 C8 107.7(6)
C9 C10 C11 118.6(6)
C9 C10 C1 124.7(5)
C11 C10 C1 110.1(5)
C28 C11 C12 121.1(6)
C28 C11 C10 120.8(6)
C12 C11 C10 108.1(5)
C31 C12 C13 121.4(6)
C31 C12 C11 119.4(6)
C13 C12 C11 108.4(4)
C14 C13 C12 118.8(5)
C14 C13 C1 124.8(5)
C12 C13 C1 110.1(5)
C13 C14 C33 120.4(6)
C13 C14 C15 120.6(6)
C33 C14 C15 106.4(6)
C16 C15 C35 120.8(7)
C16 C15 C14 119.0(6)
C35 C15 C14 107.1(8)
C15 C16 C17 123.2(7)
C15 C16 C2 123.4(6)
C17 C16 C2 104.8(7)
C18 C17 C4 124.3(7)
C18 C17 C16 117.3(8)
C4 C17 C16 111.7(7)
C17 C18 C36 120.4(7)
C17 C18 C19 117.7(10)
C36 C18 C19 107.6(8)
C20 C19 C38 118.4(6)
C20 C19 C18 121.2(8)
C38 C19 C18 108.7(9)
C21 C20 C19 119.1(7)
C21 C20 C5 113.9(8)
C19 C20 C5 121.5(7)
C20 C21 C40 122.9(7)
C20 C21 C22 107.4(6)
C40 C21 C22 119.2(6)
C23 C22 C6 122.3(8)
C23 C22 C21 120.1(6)
C6 C22 C21 108.2(7)
C22 C23 C24 116.8(8)
C22 C23 C42 120.7(6)
C24 C23 C42 109.4(8)
C25 C24 C23 121.3(9)
C25 C24 C44 119.5(9)
C23 C24 C44 107.0(8)
C24 C25 C26 122.1(10)
C24 C25 C7 120.1(8)
C26 C25 C7 107.6(8)
C9 C26 C27 120.6(7)
C9 C26 C25 111.6(9)
C27 C26 C25 118.1(9)
C45 C27 C26 118.4(9)
C45 C27 C28 111.4(9)
C26 C27 C28 117.4(7)
C11 C28 C29 121.2(8)
C11 C28 C27 120.4(7)
C29 C28 C27 106.2(7)
C30 C29 C28 118.2(7)
C30 C29 C46 122.1(8)
C28 C29 C46 107.6(9)
C29 C30 C49 117.3(8)
C29 C30 C31 120.7(6)
C49 C30 C31 109.5(9)
C32 C31 C12 120.4(7)
C32 C31 C30 107.7(7)
C12 C31 C30 119.3(7)
C31 C32 C33 118.2(6)
C31 C32 C50 109.3(9)
C33 C32 C50 119.6(8)
C32 C33 C34 117.7(8)
C32 C33 C14 120.8(6)
C34 C33 C14 110.2(9)
C52 C34 C33 123.1(11)
C52 C34 C35 118.8(9)
C33 C34 C35 107.5(9)
C36 C35 C34 121.4(9)
C36 C35 C15 116.9(10)
C34 C35 C15 108.8(7)
C35 C36 C37 119.6(11)
C35 C36 C18 121.5(9)
C37 C36 C18 107.6(8)
C53 C37 C36 118.6(9)
C53 C37 C38 119.7(8)
C36 C37 C38 109.2(9)
C39 C38 C19 121.6(7)
C39 C38 C37 120.7(8)
C19 C38 C37 106.9(7)
C38 C39 C40 119.9(7)
C38 C39 C55 119.4(7)
C40 C39 C55 107.6(5)
C21 C40 C39 118.0(6)
C21 C40 C41 120.9(6)
C39 C40 C41 108.4(5)
C42 C41 C40 119.7(6)
C42 C41 C56 119.3(6)
C40 C41 C56 109.2(6)
C41 C42 C43 121.2(7)
C41 C42 C23 119.3(6)
C43 C42 C23 107.1(7)
C59 C43 C42 120.3(8)
C59 C43 C44 120.3(9)
C42 C43 C44 107.9(8)
C45 C44 C24 117.4(9)
C45 C44 C43 121.7(11)
C24 C44 C43 108.5(8)
C27 C45 C44 124.5(10)
C27 C45 C46 106.5(9)
C44 C45 C46 117.2(10)
C47 C46 C29 117.8(11)
C47 C46 C45 120.9(9)
C29 C46 C45 108.4(8)
C46 C47 C48 121.9(9)
C46 C47 C59 120.6(10)
C48 C47 C59 106.8(9)
C49 C48 C47 120.0(8)
C49 C48 C58 117.7(10)
C47 C48 C58 109.0(8)
C48 C49 C30 120.9(10)
C48 C49 C50 121.5(8)
C30 C49 C50 106.0(8)
C51 C50 C32 121.9(12)
C51 C50 C49 118.5(9)
C32 C50 C49 107.5(7)
C50 C51 C60 122.4(12)
C50 C51 C52 119.9(10)
C60 C51 C52 106.6(9)
C34 C52 C53 120.6(12)
C34 C52 C51 117.7(9)
C53 C52 C51 108.9(10)
C37 C53 C52 121.0(11)
C37 C53 C54 118.4(8)
C52 C53 C54 109.3(11)
C55 C54 C53 121.2(8)
C55 C54 C60 119.2(8)
C53 C54 C60 107.3(8)
C54 C55 C56 119.1(7)
C54 C55 C39 120.5(7)
C56 C55 C39 108.3(6)
C57 C56 C41 120.5(7)
C57 C56 C55 120.9(6)
C41 C56 C55 106.6(5)
C58 C57 C56 120.5(8)
C58 C57 C59 108.4(7)
C56 C57 C59 118.6(7)
C57 C58 C60 121.3(8)
C57 C58 C48 108.0(9)
C60 C58 C48 119.9(8)
C43 C59 C47 119.2(8)
C43 C59 C57 120.1(6)
C47 C59 C57 107.7(9)
C58 C60 C51 119.9(9)
C58 C60 C54 119.1(7)
C51 C60 C54 107.8(10)
C62 C61 C1 116.2(6)
C62 C61 H1 108.2
C1 C61 H1 108.2
C62 C61 H2 108.2
C1 C61 H2 108.2
H1 C61 H2 107.4
C63 C62 C61 130.8(9)
C63 C62 H3 114.6
C61 C62 H3 114.6
C62 C63 H4 120.0
C62 C63 H5 120.0
H4 C63 H5 120.0
C65B C64B C2 111.8(10)
C65B C64B H6 109.3
C2 C64B H6 109.3
C65B C64B H7 109.3
C2 C64B H7 109.3
H6 C64B H7 107.9
C66B C65B C64B 125.6(18)
C66B C65B H8 117.2
C64B C65B H8 117.2
C65B C66B H9 120.0
C65B C66B H10 120.0
H9 C66B H10 120.0
C68A C67A C8 107.5(15)
C68A C67A H11 110.2
C8 C67A H11 110.2
C68A C67A H12 110.2
C8 C67A H12 110.2
H11 C67A H12 108.5
C69A C68A C67A 131(3)
C69A C68A H13 114.3
C67A C68A H13 114.3
C68A C69A H14 120.0
C68A C69A H15 120.0
H14 C69A H15 120.0
C71B C70B C5 107.6(11)
C71B C70B H16 110.2
C5 C70B H16 110.2
C71B C70B H17 110.2
C5 C70B H17 110.2
H16 C70B H17 108.5
C72B C71B C70B 124.2(13)
C72B C71B H18 117.9
C70B C71B H18 117.9
C71B C72B H19 120.0
C71B C72B H20 120.0
H19 C72B H20 120.0
C68B C67B C8 105.3(9)
C68B C67B H21 110.7
C8 C67B H21 110.7
C68B C67B H22 110.7
C8 C67B H22 110.7
H21 C67B H22 108.8
C69B C68B C67B 116.1(16)
C69B C68B H23 122.0
C67B C68B H23 122.0
C68B C69B H24 120.0
C68B C69B H25 120.0
H24 C69B H25 120.0
C65A C64A C4 117.2(6)
C65A C64A H26 108.0
C4 C64A H26 108.0
C65A C64A H27 108.0
C4 C64A H27 108.0
H26 C64A H27 107.2
C66A C65A C64A 125.9(9)
C66A C65A H28 117.0
C64A C65A H28 117.0
C65A C66A H29 120.0
C65A C66A H30 120.0
H29 C66A H30 120.0
C71A C70A C5 99.9(10)
C71A C70A H31 111.8
C5 C70A H31 111.8
C71A C70A H32 111.8
C5 C70A H32 111.8
H31 C70A H32 109.5
C72A C71A C70A 129.4(18)
C72A C71A H33 115.3
C70A C71A H33 115.3
C71A C72A H34 120.0
C71A C72A H35 120.0
H34 C72A H35 120.0

loop_
_geom_bond_atom_site_label_1
_geom_bond_atom_site_label_2
_geom_bond_distance
C1 C10 1.520(7)
C1 C13 1.530(7)
C1 C2 1.543(8)
C1 C61 1.552(7)
C2 C3 1.383(8)
C2 C16 1.488(10)
C2 C64B 1.954(14)
C3 C8 1.477(10)
C3 C4 1.505(11)
C4 C17 1.434(11)
C4 C5 1.522(9)
C4 C64A 1.766(11)
C5 C20 1.509(10)
C5 C6 1.544(12)
C5 C70B 1.606(13)
C5 C70A 1.637(13)
C6 C7 1.334(11)
C6 C22 1.418(9)
C7 C25 1.463(12)
C7 C8 1.511(9)
C8 C9 1.557(9)
C8 C67B 1.633(11)
C8 C67A 1.74(2)
C9 C10 1.366(7)
C9 C26 1.389(9)
C10 C11 1.444(7)
C11 C28 1.360(8)
C11 C12 1.443(7)
C12 C31 1.403(7)
C12 C13 1.430(7)
C13 C14 1.364(7)
C14 C33 1.440(10)
C14 C15 1.473(9)
C15 C16 1.349(9)
C15 C35 1.453(10)
C16 C17 1.444(8)
C17 C18 1.382(11)
C18 C36 1.453(12)
C18 C19 1.454(9)
C19 C20 1.404(10)
C19 C38 1.433(10)
C20 C21 1.381(8)
C21 C40 1.386(8)
C21 C22 1.424(9)
C22 C23 1.377(9)
C23 C24 1.423(10)
C23 C42 1.443(9)
C24 C25 1.386(11)
C24 C44 1.431(12)
C25 C26 1.434(10)
C26 C27 1.419(11)
C27 C45 1.388(11)
C27 C28 1.450(11)
C28 C29 1.439(10)
C29 C30 1.419(11)
C29 C46 1.449(11)
C30 C49 1.431(10)
C30 C31 1.440(10)
C31 C32 1.397(9)
C32 C33 1.420(10)
C32 C50 1.441(10)
C33 C34 1.425(10)
C34 C52 1.381(13)
C34 C35 1.435(12)
C35 C36 1.401(12)
C36 C37 1.425(11)
C37 C53 1.418(12)
C37 C38 1.460(11)
C38 C39 1.353(8)
C39 C40 1.432(8)
C39 C55 1.461(8)
C40 C41 1.435(8)
C41 C42 1.373(8)
C41 C56 1.449(8)
C42 C43 1.426(9)
C43 C59 1.366(11)
C43 C44 1.444(11)
C44 C45 1.391(12)
C45 C46 1.460(13)
C46 C47 1.375(12)
C47 C48 1.419(12)
C47 C59 1.454(11)
C48 C49 1.402(12)
C48 C58 1.471(11)
C49 C50 1.463(12)
C50 C51 1.340(12)
C51 C60 1.442(11)
C51 C52 1.482(13)
C52 C53 1.421(11)
C53 C54 1.430(12)
C54 C55 1.371(9)
C54 C60 1.493(12)
C55 C56 1.454(9)
C56 C57 1.386(8)
C57 C58 1.384(10)
C57 C59 1.473(11)
C58 C60 1.384(11)
C61 C62 1.414(9)
C61 H1 0.9900
C61 H2 0.9900
C62 C63 1.302(8)
C62 H3 0.9500
C63 H4 0.9500
C63 H5 0.9500
C64B C65B 1.48(2)
C64B H6 0.9900
C64B H7 0.9900
C65B C66B 1.31(2)
C65B H8 0.9500
C66B H9 0.9500
C66B H10 0.9500
C67A C68A 1.42(3)
C67A H11 0.9900
C67A H12 0.9900
C68A C69A 1.228(19)
C68A H13 0.9500
C69A H14 0.9500
C69A H15 0.9500
C70B C71B 1.55(2)
C70B H16 0.9900
C70B H17 0.9900
C71B C72B 1.303(17)
C71B H18 0.9500
C72B H19 0.9500
C72B H20 0.9500
C67B C68B 1.534(19)
C67B H21 0.9900
C67B H22 0.9900
C68B C69B 1.37(2)
C68B H23 0.9500
C69B H24 0.9500
C69B H25 0.9500
C64A C65A 1.491(11)
C64A H26 0.9900
C64A H27 0.9900
C65A C66A 1.276(13)
C65A H28 0.9500
C66A H29 0.9500
C66A H30 0.9500
C70A C71A 1.41(2)
C70A H31 0.9900
C70A H32 0.9900
C71A C72A 1.250(18)
C71A H33 0.9500
C72A H34 0.9500
C72A H35 0.9500

loop_
_geom_torsion_atom_site_label_1
_geom_torsion_atom_site_label_2
_geom_torsion_atom_site_label_3
_geom_torsion_atom_site_label_4
_geom_torsion
C10 C1 C2 C3 -15.5(8)
C13 C1 C2 C3 -124.7(7)
C61 C1 C2 C3 112.0(7)
C10 C1 C2 C16 125.3(5)
C13 C1 C2 C16 16.1(7)
C61 C1 C2 C16 -107.1(6)
C10 C1 C2 C64B -110.5(6)
C13 C1 C2 C64B 140.3(6)
C61 C1 C2 C64B 17.0(7)
C16 C2 C3 C8 -153.0(6)
C1 C2 C3 C8 -8.4(10)
C64B C2 C3 C8 90.8(8)
C16 C2 C3 C4 16.1(7)
C1 C2 C3 C4 160.7(6)
C64B C2 C3 C4 -100.1(7)
C2 C3 C4 C17 -17.4(7)
C8 C3 C4 C17 152.0(6)
C2 C3 C4 C5 -151.2(6)
C8 C3 C4 C5 18.2(9)
C2 C3 C4 C64A 81.7(7)
C8 C3 C4 C64A -108.8(7)
C17 C4 C5 C20 -9.7(11)
C3 C4 C5 C20 116.7(8)
C64A C4 C5 C20 -117.9(7)
C17 C4 C5 C6 -117.8(9)
C3 C4 C5 C6 8.6(9)
C64A C4 C5 C6 134.0(7)
C17 C4 C5 C70B 97.1(10)
C3 C4 C5 C70B -136.5(9)
C64A C4 C5 C70B -11.1(12)
C17 C4 C5 C70A 136.5(9)
C3 C4 C5 C70A -97.1(9)
C64A C4 C5 C70A 28.3(12)
C20 C5 C6 C7 -137.9(6)
C4 C5 C6 C7 -19.6(9)
C70B C5 C6 C7 124.1(8)
C70A C5 C6 C7 98.1(7)
C20 C5 C6 C22 16.3(6)
C4 C5 C6 C22 134.6(6)
C70B C5 C6 C22 -81.8(9)
C70A C5 C6 C22 -107.7(7)
C22 C6 C7 C25 0.3(9)
C5 C6 C7 C25 151.6(7)
C22 C6 C7 C8 -147.1(7)
C5 C6 C7 C8 4.2(10)
C2 C3 C8 C7 136.1(7)
C4 C3 C8 C7 -31.5(8)
C2 C3 C8 C9 26.2(8)
C4 C3 C8 C9 -141.4(5)
C2 C3 C8 C67B -101.9(8)
C4 C3 C8 C67B 90.5(7)
C2 C3 C8 C67A -88.7(11)
C4 C3 C8 C67A 103.6(10)
C6 C7 C8 C3 20.8(9)
C25 C7 C8 C3 -129.1(6)
C6 C7 C8 C9 134.7(7)
C25 C7 C8 C9 -15.2(7)
C6 C7 C8 C67B -90.3(9)
C25 C7 C8 C67B 119.8(8)
C6 C7 C8 C67A -128.7(9)
C25 C7 C8 C67A 81.5(9)
C3 C8 C9 C10 -21.1(7)
C7 C8 C9 C10 -134.6(6)
C67B C8 C9 C10 93.5(8)
C67A C8 C9 C10 119.7(9)
C3 C8 C9 C26 128.7(5)
C7 C8 C9 C26 15.2(7)
C67B C8 C9 C26 -116.7(8)
C67A C8 C9 C26 -90.5(8)
C26 C9 C10 C11 1.4(8)
C8 C9 C10 C11 147.1(5)
C26 C9 C10 C1 -147.2(5)
C8 C9 C10 C1 -1.6(8)
C13 C1 C10 C9 135.4(5)
C2 C1 C10 C9 20.1(7)
C61 C1 C10 C9 -105.9(6)
C13 C1 C10 C11 -15.5(5)
C2 C1 C10 C11 -130.8(5)
C61 C1 C10 C11 103.2(5)
C9 C10 C11 C28 2.8(7)
C1 C10 C11 C28 155.7(5)
C9 C10 C11 C12 -143.2(5)
C1 C10 C11 C12 9.8(5)
C28 C11 C12 C31 0.1(7)
C10 C11 C12 C31 145.9(4)
C28 C11 C12 C13 -144.8(5)
C10 C11 C12 C13 1.0(5)
C31 C12 C13 C14 -2.0(7)
C11 C12 C13 C14 142.0(4)
C31 C12 C13 C1 -155.5(4)
C11 C12 C13 C1 -11.4(5)
C10 C1 C13 C14 -135.3(5)
C2 C1 C13 C14 -20.5(7)
C61 C1 C13 C14 103.3(6)
C10 C1 C13 C12 16.2(5)
C2 C1 C13 C12 131.0(4)
C61 C1 C13 C12 -105.2(5)
C12 C13 C14 C33 0.2(7)
C1 C13 C14 C33 149.5(5)
C12 C13 C14 C15 -136.4(5)
C1 C13 C14 C15 12.8(8)
C13 C14 C15 C16 1.0(9)
C33 C14 C15 C16 -140.9(6)
C13 C14 C15 C35 142.5(6)
C33 C14 C15 C35 0.6(6)
C35 C15 C16 C17 2.2(9)
C14 C15 C16 C17 138.4(6)
C35 C15 C16 C2 -140.4(6)
C14 C15 C16 C2 -4.2(9)
C3 C2 C16 C15 140.1(6)
C1 C2 C16 C15 -5.5(9)
C64B C2 C16 C15 -120.9(7)
C3 C2 C16 C17 -8.2(7)
C1 C2 C16 C17 -153.8(5)
C64B C2 C16 C17 90.7(6)
C3 C4 C17 C18 -138.1(6)
C5 C4 C17 C18 -4.8(11)
C64A C4 C17 C18 112.5(6)
C3 C4 C17 C16 12.2(8)
C5 C4 C17 C16 145.5(7)
C64A C4 C17 C16 -97.2(6)
C15 C16 C17 C18 1.0(8)
C2 C16 C17 C18 149.4(6)
C15 C16 C17 C4 -151.6(7)
C2 C16 C17 C4 -3.2(7)
C4 C17 C18 C36 145.5(8)
C16 C17 C18 C36 -3.3(9)
C4 C17 C18 C19 10.7(10)
C16 C17 C18 C19 -138.1(7)
C17 C18 C19 C20 -1.1(10)
C36 C18 C19 C20 -141.1(7)
C17 C18 C19 C38 141.4(7)
C36 C18 C19 C38 1.4(7)
C38 C19 C20 C21 -0.9(8)
C18 C19 C20 C21 138.0(6)
C38 C19 C20 C5 -153.3(6)
C18 C19 C20 C5 -14.3(9)
C4 C5 C20 C21 -134.7(7)
C6 C5 C20 C21 -17.1(6)
C70B C5 C20 C21 104.3(7)
C70A C5 C20 C21 82.8(9)
C4 C5 C20 C19 19.0(9)
C6 C5 C20 C19 136.5(6)
C70B C5 C20 C19 -102.1(7)
C70A C5 C20 C19 -123.6(8)
C19 C20 C21 C40 2.1(8)
C5 C20 C21 C40 156.5(5)
C19 C20 C21 C22 -142.2(5)
C5 C20 C21 C22 12.1(6)
C7 C6 C22 C23 -3.1(9)
C5 C6 C22 C23 -157.4(6)
C7 C6 C22 C21 143.1(6)
C5 C6 C22 C21 -11.1(6)
C20 C21 C22 C23 146.9(5)
C40 C21 C22 C23 1.0(7)
C20 C21 C22 C6 -0.3(6)
C40 C21 C22 C6 -146.2(5)
C6 C22 C23 C24 2.6(9)
C21 C22 C23 C24 -139.9(6)
C6 C22 C23 C42 139.6(6)
C21 C22 C23 C42 -2.9(8)
C22 C23 C24 C25 0.7(10)
C42 C23 C24 C25 -140.9(7)
C22 C23 C24 C44 142.9(7)
C42 C23 C24 C44 1.3(7)
C23 C24 C25 C26 137.4(8)
C44 C24 C25 C26 -0.2(10)
C23 C24 C25 C7 -3.4(10)
C44 C24 C25 C7 -141.0(8)
C6 C7 C25 C24 2.8(9)
C8 C7 C25 C24 156.1(6)
C6 C7 C25 C26 -143.0(6)
C8 C7 C25 C26 10.3(7)
C10 C9 C26 C27 -5.0(9)
C8 C9 C26 C27 -155.1(6)
C10 C9 C26 C25 140.3(6)
C8 C9 C26 C25 -9.9(7)
C24 C25 C26 C9 -145.1(7)
C7 C25 C26 C9 -0.1(8)
C24 C25 C26 C27 1.1(10)
C7 C25 C26 C27 146.1(7)
C9 C26 C27 C45 142.6(7)
C25 C26 C27 C45 -0.5(10)
C9 C26 C27 C28 4.3(9)
C25 C26 C27 C28 -138.8(6)
C12 C11 C28 C29 1.0(8)
C10 C11 C28 C29 -140.6(6)
C12 C11 C28 C27 138.2(6)
C10 C11 C28 C27 -3.4(8)
C45 C27 C28 C11 -141.2(6)
C26 C27 C28 C11 -0.1(8)
C45 C27 C28 C29 1.5(7)
C26 C27 C28 C29 142.6(6)
C11 C28 C29 C30 -1.5(8)
C27 C28 C29 C30 -143.9(6)
C11 C28 C29 C46 142.0(6)
C27 C28 C29 C46 -0.4(7)
C28 C29 C30 C49 138.8(6)
C46 C29 C30 C49 0.9(10)
C28 C29 C30 C31 0.9(8)
C46 C29 C30 C31 -137.1(6)
C13 C12 C31 C32 2.5(8)
C11 C12 C31 C32 -137.8(6)
C13 C12 C31 C30 139.6(5)
C11 C12 C31 C30 -0.7(7)
C29 C30 C31 C32 142.2(6)
C49 C30 C31 C32 1.3(7)
C29 C30 C31 C12 0.2(8)
C49 C30 C31 C12 -140.7(6)
C12 C31 C32 C33 -1.0(8)
C30 C31 C32 C33 -142.5(6)
C12 C31 C32 C50 140.5(6)
C30 C31 C32 C50 -1.0(6)
C31 C32 C33 C34 139.2(6)
C50 C32 C33 C34 1.7(9)
C31 C32 C33 C14 -0.8(8)
C50 C32 C33 C14 -138.2(6)
C13 C14 C33 C32 1.2(8)
C15 C14 C33 C32 143.2(6)
C13 C14 C33 C34 -141.4(6)
C15 C14 C33 C34 0.6(7)
C32 C33 C34 C52 -1.5(10)
C14 C33 C34 C52 142.5(7)
C32 C33 C34 C35 -145.4(7)
C14 C33 C34 C35 -1.5(8)
C52 C34 C35 C36 -3.9(11)
C33 C34 C35 C36 141.9(7)
C52 C34 C35 C15 -143.9(6)
C33 C34 C35 C15 1.9(8)
C16 C15 C35 C36 -2.9(10)
C14 C15 C35 C36 -143.6(7)
C16 C15 C35 C34 139.2(7)
C14 C15 C35 C34 -1.5(7)
C34 C35 C36 C37 2.5(10)
C15 C35 C36 C37 139.6(8)
C34 C35 C36 C18 -136.5(9)
C15 C35 C36 C18 0.6(11)
C17 C18 C36 C35 2.6(11)
C19 C18 C36 C35 141.3(7)
C17 C18 C36 C37 -140.7(6)
C19 C18 C36 C37 -1.9(8)
C35 C36 C37 C53 -0.2(10)
C18 C36 C37 C53 143.8(7)
C35 C36 C37 C38 -142.3(7)
C18 C36 C37 C38 1.8(7)
C20 C19 C38 C39 -1.0(8)
C18 C19 C38 C39 -144.7(6)
C20 C19 C38 C37 143.3(5)
C18 C19 C38 C37 -0.3(7)
C53 C37 C38 C39 2.3(9)
C36 C37 C38 C39 143.8(6)
C53 C37 C38 C19 -142.4(7)
C36 C37 C38 C19 -0.9(7)
C19 C38 C39 C40 1.8(8)
C37 C38 C39 C40 -137.8(6)
C19 C38 C39 C55 138.1(6)
C37 C38 C39 C55 -1.4(8)
C20 C21 C40 C39 -1.4(7)
C22 C21 C40 C39 139.1(5)
C20 C21 C40 C41 -138.7(6)
C22 C21 C40 C41 1.7(7)
C38 C39 C40 C21 -0.6(7)
C55 C39 C40 C21 -141.5(5)
C38 C39 C40 C41 141.6(5)
C55 C39 C40 C41 0.7(5)
C21 C40 C41 C42 -2.5(7)
C39 C40 C41 C42 -143.5(5)
C21 C40 C41 C56 140.1(5)
C39 C40 C41 C56 -0.8(6)
C40 C41 C42 C43 137.9(6)
C56 C41 C42 C43 -1.0(8)
C40 C41 C42 C23 0.6(7)
C56 C41 C42 C23 -138.3(5)
C22 C23 C42 C41 2.1(8)
C24 C23 C42 C41 141.9(6)
C22 C23 C42 C43 -140.5(6)
C24 C23 C42 C43 -0.7(7)
C41 C42 C43 C59 1.5(9)
C23 C42 C43 C59 143.2(7)
C41 C42 C43 C44 -141.9(6)
C23 C42 C43 C44 -0.2(7)
C25 C24 C44 C45 -1.4(10)
C23 C24 C44 C45 -144.3(7)
C25 C24 C44 C43 141.6(7)
C23 C24 C44 C43 -1.4(8)
C59 C43 C44 C45 -1.4(11)
C42 C43 C44 C45 142.0(7)
C59 C43 C44 C24 -142.4(7)
C42 C43 C44 C24 1.0(8)
C26 C27 C45 C44 -1.1(12)
C28 C27 C45 C44 139.5(8)
C26 C27 C45 C46 -142.6(7)
C28 C27 C45 C46 -2.0(8)
C24 C44 C45 C27 2.1(12)
C43 C44 C45 C27 -135.7(9)
C24 C44 C45 C46 139.9(8)
C43 C44 C45 C46 2.1(11)
C30 C29 C46 C47 -0.9(10)
C28 C29 C46 C47 -142.6(7)
C30 C29 C46 C45 141.0(8)
C28 C29 C46 C45 -0.8(8)
C27 C45 C46 C47 142.2(7)
C44 C45 C46 C47 -2.6(11)
C27 C45 C46 C29 1.7(8)
C44 C45 C46 C29 -143.1(7)
C29 C46 C47 C48 -0.3(10)
C45 C46 C47 C48 -137.3(9)
C29 C46 C47 C59 139.4(8)
C45 C46 C47 C59 2.4(11)
C46 C47 C48 C49 1.5(11)
C59 C47 C48 C49 -143.0(6)
C46 C47 C48 C58 141.5(7)
C59 C47 C48 C58 -2.9(8)
C47 C48 C49 C30 -1.4(10)
C58 C48 C49 C30 -138.2(7)
C47 C48 C49 C50 136.7(9)
C58 C48 C49 C50 -0.1(10)
C29 C30 C49 C48 0.3(9)
C31 C30 C49 C48 142.6(7)
C29 C30 C49 C50 -143.4(7)
C31 C30 C49 C50 -1.0(7)
C31 C32 C50 C51 -141.5(8)
C33 C32 C50 C51 -0.6(10)
C31 C32 C50 C49 0.4(7)
C33 C32 C50 C49 141.2(7)
C48 C49 C50 C51 0.3(11)
C30 C49 C50 C51 143.7(6)
C48 C49 C50 C32 -143.0(6)
C30 C49 C50 C32 0.4(7)
C32 C50 C51 C60 138.4(9)
C49 C50 C51 C60 0.5(11)
C32 C50 C51 C52 -0.8(11)
C49 C50 C51 C52 -138.7(9)
C33 C34 C52 C53 -137.3(9)
C35 C34 C52 C53 2.9(11)
C33 C34 C52 C51 0.1(11)
C35 C34 C52 C51 140.3(8)
C50 C51 C52 C34 1.1(11)
C60 C51 C52 C34 -143.8(6)
C50 C51 C52 C53 143.1(7)
C60 C51 C52 C53 -1.8(9)
C36 C37 C53 C52 -0.7(11)
C38 C37 C53 C52 137.3(8)
C36 C37 C53 C54 -140.3(7)
C38 C37 C53 C54 -2.3(10)
C34 C52 C53 C37 -0.7(12)
C51 C52 C53 C37 -141.4(9)
C34 C52 C53 C54 142.2(8)
C51 C52 C53 C54 1.5(9)
C37 C53 C54 C55 1.5(10)
C52 C53 C54 C55 -142.4(7)
C37 C53 C54 C60 143.4(6)
C52 C53 C54 C60 -0.6(8)
C53 C54 C55 C56 137.4(7)
C60 C54 C55 C56 -0.1(9)
C53 C54 C55 C39 -0.7(9)
C60 C54 C55 C39 -138.2(6)
C38 C39 C55 C54 0.7(8)
C40 C39 C55 C54 141.8(5)
C38 C39 C55 C56 -141.5(5)
C40 C39 C55 C56 -0.4(5)
C42 C41 C56 C57 0.6(8)
C40 C41 C56 C57 -142.2(5)
C42 C41 C56 C55 143.4(5)
C40 C41 C56 C55 0.6(5)
C54 C55 C56 C57 -0.3(8)
C39 C55 C56 C57 142.5(5)
C54 C55 C56 C41 -142.9(5)
C39 C55 C56 C41 -0.1(5)
C41 C56 C57 C58 137.1(7)
C55 C56 C57 C58 -0.4(9)
C41 C56 C57 C59 -0.5(8)
C55 C56 C57 C59 -138.0(6)
C56 C57 C58 C60 1.5(10)
C59 C57 C58 C60 142.9(7)
C56 C57 C58 C48 -142.7(6)
C59 C57 C58 C48 -1.3(7)
C49 C48 C58 C57 143.8(7)
C47 C48 C58 C57 2.7(8)
C49 C48 C58 C60 -1.1(10)
C47 C48 C58 C60 -142.2(8)
C42 C43 C59 C47 -137.8(7)
C44 C43 C59 C47 1.1(10)
C42 C43 C59 C57 -1.4(10)
C44 C43 C59 C57 137.6(7)
C46 C47 C59 C43 -1.6(11)
C48 C47 C59 C43 143.3(8)
C46 C47 C59 C57 -142.9(7)
C48 C47 C59 C57 2.0(8)
C58 C57 C59 C43 -141.3(7)
C56 C57 C59 C43 0.9(9)
C58 C57 C59 C47 -0.4(7)
C56 C57 C59 C47 141.8(6)
C57 C58 C60 C51 -138.2(7)
C48 C58 C60 C51 1.9(10)
C57 C58 C60 C54 -1.8(10)
C48 C58 C60 C54 138.3(6)
C50 C51 C60 C58 -1.7(11)
C52 C51 C60 C58 142.1(8)
C50 C51 C60 C54 -142.4(8)
C52 C51 C60 C54 1.4(8)
C55 C54 C60 C58 1.1(9)
C53 C54 C60 C58 -141.6(7)
C55 C54 C60 C51 142.2(7)
C53 C54 C60 C51 -0.6(7)
C10 C1 C61 C62 -63.9(8)
C13 C1 C61 C62 48.8(9)
C2 C1 C61 C62 171.5(7)
C1 C61 C62 C63 -125.5(8)
C3 C2 C64B C65B 51.4(14)
C16 C2 C64B C65B -59.0(14)
C1 C2 C64B C65B 173.6(13)
C2 C64B C65B C66B -129.1(16)
C3 C8 C67A C68A -78.6(18)
C7 C8 C67A C68A 57.3(18)
C9 C8 C67A C68A 161.0(16)
C67B C8 C67A C68A -57.1(15)
C8 C67A C68A C69A -107(3)
C20 C5 C70B C71B -164.3(9)
C4 C5 C70B C71B 77.6(13)
C6 C5 C70B C71B -64.5(11)
C70A C5 C70B C71B -16.1(9)
C5 C70B C71B C72B -147.3(12)
C3 C8 C67B C68B 179.6(11)
C7 C8 C67B C68B -64.9(15)
C9 C8 C67B C68B 60.9(14)
C67A C8 C67B C68B 14.6(12)
C8 C67B C68B C69B -124.9(12)
C17 C4 C64A C65A 51.4(9)
C3 C4 C64A C65A -53.8(10)
C5 C4 C64A C65A 175.1(9)
C4 C64A C65A C66A 104.9(11)
C20 C5 C70A C71A 80.1(15)
C4 C5 C70A C71A -62.3(16)
C6 C5 C70A C71A -178.9(13)
C70B C5 C70A C71A 41.3(13)
C5 C70A C71A C72A -137(2)
